data_1512406
loop_
_publ_author_name
'Himanshu Sekhar Jena'
'Vadivelu Manivannan'

_publ_section_title
;
 Diastereoselectivity in dinuclear complexes of chiral tridentate ligands
;
_journal_name_full
;
Inorganica Chimica Acta
;
_journal_page_first 154
_journal_page_last 162
_journal_paper_doi 10.1016/j.ica.2012.04.017
_journal_volume 390
_journal_year 2012
_chemical_formula_moiety 'C28 H26 Cu2 N4 O6 S, C H4 O, 2(O)'
_chemical_formula_sum 'C29 H30 Cu2 N4 O9 S'
_chemical_formula_weight 737.74
_chemical_name_systematic
; 
 ? 
;
_space_group_IT_number 2
_symmetry_cell_setting triclinic
_symmetry_space_group_name_Hall '-P 1'
_symmetry_space_group_name_H-M 'P -1'
_atom_sites_solution_hydrogens geom
_atom_sites_solution_primary direct
_atom_sites_solution_secondary difmap
_audit_creation_method SHELXL-97
_cell_angle_alpha 109.986(11)
_cell_angle_beta 104.239(12)
_cell_angle_gamma 91.103(11)
_cell_formula_units_Z 2
_cell_length_a 9.7891(15)
_cell_length_b 13.069(2)
_cell_length_c 13.390(2)
_cell_measurement_reflns_used 2336
_cell_measurement_temperature 296(2)
_cell_measurement_theta_max 20.31
_cell_measurement_theta_min 2.14
_cell_volume 1550.3(4)
_computing_cell_refinement 'Bruker SMART'
_computing_data_collection 'Bruker SMART'
_computing_data_reduction 'Bruker SAINT'
_computing_molecular_graphics 'Bruker SHELXTL'
_computing_publication_material 'Bruker SHELXTL'
_computing_structure_refinement 'SHELXL-97 (Sheldrick, 1997)'
_computing_structure_solution 'SHELXS-97 (Sheldrick, 1990)'
_diffrn_ambient_temperature 296(2)
_diffrn_measured_fraction_theta_full 1.00
_diffrn_measured_fraction_theta_max 1.00
_diffrn_radiation_monochromator graphite
_diffrn_radiation_source 'fine-focus sealed tube'
_diffrn_radiation_type MoK\a
_diffrn_radiation_wavelength 0.71073
_diffrn_reflns_av_R_equivalents 0.1017
_diffrn_reflns_av_sigmaI/netI 0.1528
_diffrn_reflns_limit_h_max 12
_diffrn_reflns_limit_h_min -13
_diffrn_reflns_limit_k_max 17
_diffrn_reflns_limit_k_min -16
_diffrn_reflns_limit_l_max 17
_diffrn_reflns_limit_l_min -17
_diffrn_reflns_number 19321
_diffrn_reflns_theta_full 28.43
_diffrn_reflns_theta_max 28.43
_diffrn_reflns_theta_min 1.68
_exptl_absorpt_coefficient_mu 1.498
_exptl_absorpt_correction_T_max 0.6954
_exptl_absorpt_correction_T_min 0.5659
_exptl_absorpt_correction_type multi-scan
_exptl_absorpt_process_details multi-scan
_exptl_crystal_colour Green
_exptl_crystal_density_diffrn 1.580
_exptl_crystal_density_method 'not measured'
_exptl_crystal_description Flake
_exptl_crystal_F_000 756
_exptl_crystal_size_max 0.41
_exptl_crystal_size_mid 0.30
_exptl_crystal_size_min 0.25
_refine_diff_density_max 0.862
_refine_diff_density_min -0.570
_refine_diff_density_rms 0.170
_refine_ls_extinction_method none
_refine_ls_goodness_of_fit_ref 1.001
_refine_ls_hydrogen_treatment constr
_refine_ls_matrix_type full
_refine_ls_number_parameters 410
_refine_ls_number_reflns 7797
_refine_ls_number_restraints 0
_refine_ls_restrained_S_all 1.001
_refine_ls_R_factor_all 0.1914
_refine_ls_R_factor_gt 0.0874
_refine_ls_shift/su_max 0.000
_refine_ls_shift/su_mean 0.000
_refine_ls_structure_factor_coef Fsqd
_refine_ls_weighting_details 'calc w=1/[\s^2^(Fo^2^)+(0.0900P)^2^+1.3000P] where P=(Fo^2^+2Fc^2^)/3'
_refine_ls_weighting_scheme calc
_refine_ls_wR_factor_gt 0.1898
_refine_ls_wR_factor_ref 0.2408
_reflns_number_gt 5767
_reflns_number_total 7797
_reflns_threshold_expression >2sigma(I)
_cod_data_source_file ICA-2012-390-154-162-4.cif
_cod_data_source_block Compound_4
_cod_depositor_comments
;
The following automatic conversions were performed:

'_symmetry_cell_setting' value 'Triclinic' changed to 'triclinic'
according to the built-in table from CIF Core dictionary named
'cif_core.dic' version 2.4.1 from 2010-06-29.

Automatic conversion script
Id: cif_fix_values 1891 2012-01-12 08:04:46Z andrius 
;
_cod_original_cell_volume 1550.4(4)
_cod_database_code 1512406

loop_
_symmetry_equiv_pos_as_xyz
'x, y, z'
'-x, -y, -z'

loop_
_atom_site_label
_atom_site_type_symbol
_atom_site_fract_x
_atom_site_fract_y
_atom_site_fract_z
_atom_site_U_iso_or_equiv
_atom_site_adp_type
_atom_site_occupancy
_atom_site_symmetry_multiplicity
_atom_site_calc_flag
_atom_site_refinement_flags
Cu1 Cu 0.34991(10) 0.81407(8) 0.27294(8) 0.0525(4) Uani 1 1 d .
Cu2 Cu 0.13924(10) 0.91502(8) 0.12724(8) 0.0510(3) Uani 1 1 d .
S1 S 0.3955(3) 0.8042(2) 0.04386(19) 0.0619(6) Uani 1 1 d .
O1 O 0.3484(6) 0.9674(4) 0.2949(4) 0.0544(14) Uani 1 1 d .
O2 O 0.1315(5) 0.7787(4) 0.1455(4) 0.0516(14) Uani 1 1 d .
O3 O 0.4394(6) 0.7924(4) 0.1536(4) 0.0614(15) Uani 1 1 d .
O4 O 0.2789(6) 0.8762(4) 0.0421(4) 0.0596(15) Uani 1 1 d .
O5 O 0.5132(7) 0.8607(6) 0.0307(6) 0.099(2) Uani 1 1 d .
O6 O 0.3504(9) 0.6990(5) -0.0413(6) 0.106(3) Uani 1 1 d .
O7 O 0.5797(7) 0.0400(6) 0.2308(6) 0.096(2) Uani 1 1 d .
O8 O 0.3800(9) 0.7461(6) 0.7608(6) 0.115(3) Uani 1 1 d .
O9 O 0.2419(14) 0.5664(11) 0.5947(8) 0.174(5) Uani 1 1 d .
H9 H 0.2323 0.5360 0.5284 0.261 Uiso 1 1 calc R
N1 N 0.3665(7) 0.6635(5) 0.2684(5) 0.0533(17) Uani 1 1 d .
N2 N 0.3067(7) 0.8329(6) 0.4112(5) 0.0546(17) Uani 1 1 d .
N3 N 0.1413(7) 1.0626(5) 0.1215(5) 0.0490(16) Uani 1 1 d .
N4 N -0.0358(7) 0.9504(6) 0.1681(5) 0.0498(17) Uani 1 1 d .
C1 C 0.4159(9) 0.5815(8) 0.1950(8) 0.065(2) Uani 1 1 d .
H1 H 0.4330 0.5942 0.1348 0.077 Uiso 1 1 calc R
C2 C 0.4412(10) 0.4832(7) 0.2045(9) 0.072(3) Uani 1 1 d .
H2 H 0.4755 0.4308 0.1524 0.086 Uiso 1 1 calc R
C3 C 0.4155(11) 0.4629(8) 0.2915(10) 0.078(3) Uani 1 1 d .
H3 H 0.4312 0.3959 0.2996 0.094 Uiso 1 1 calc R
C4 C 0.3659(11) 0.5429(8) 0.3679(9) 0.082(3) Uani 1 1 d .
H4 H 0.3479 0.5303 0.4280 0.098 Uiso 1 1 calc R
C5 C 0.3433(9) 0.6415(7) 0.3544(7) 0.058(2) Uani 1 1 d .
C6 C 0.2870(9) 0.7319(7) 0.4333(7) 0.055(2) Uani 1 1 d .
H6 H 0.3421 0.7435 0.5088 0.066 Uiso 1 1 calc R
C7 C 0.1317(10) 0.7026(7) 0.4226(8) 0.075(3) Uani 1 1 d .
H7A H 0.0984 0.7622 0.4726 0.112 Uiso 1 1 calc R
H7B H 0.1218 0.6380 0.4402 0.112 Uiso 1 1 calc R
H7C H 0.0769 0.6891 0.3484 0.112 Uiso 1 1 calc R
C8 C 0.3022(8) 0.9247(7) 0.4868(7) 0.057(2) Uani 1 1 d .
H8 H 0.2910 0.9223 0.5529 0.069 Uiso 1 1 calc R
C9 C 0.3130(8) 1.0304(7) 0.4774(6) 0.054(2) Uani 1 1 d .
C10 C 0.2964(10) 1.1218(8) 0.5674(7) 0.070(3) Uani 1 1 d .
H10 H 0.2800 1.1098 0.6283 0.084 Uiso 1 1 calc R
C11 C 0.3035(11) 1.2250(9) 0.5681(8) 0.080(3) Uani 1 1 d .
H11 H 0.2944 1.2832 0.6290 0.097 Uiso 1 1 calc R
C12 C 0.3244(10) 1.2434(7) 0.4772(8) 0.068(3) Uani 1 1 d .
H12 H 0.3283 1.3143 0.4765 0.082 Uiso 1 1 calc R
C13 C 0.3395(9) 1.1575(7) 0.3875(7) 0.063(2) Uani 1 1 d .
H13 H 0.3546 1.1717 0.3274 0.076 Uiso 1 1 calc R
C14 C 0.3326(8) 1.0489(7) 0.3844(6) 0.052(2) Uani 1 1 d .
C15 C 0.2406(9) 1.1136(7) 0.0940(6) 0.055(2) Uani 1 1 d .
H15 H 0.3151 1.0753 0.0752 0.066 Uiso 1 1 calc R
C16 C 0.2382(10) 1.2169(8) 0.0923(7) 0.062(2) Uani 1 1 d .
H16 H 0.3101 1.2490 0.0746 0.075 Uiso 1 1 calc R
C17 C 0.1242(11) 1.2734(7) 0.1178(7) 0.067(3) Uani 1 1 d .
H17 H 0.1182 1.3438 0.1163 0.080 Uiso 1 1 calc R
C18 C 0.0225(10) 1.2245(7) 0.1448(7) 0.060(2) Uani 1 1 d .
H18 H -0.0552 1.2604 0.1602 0.072 Uiso 1 1 calc R
C19 C 0.0351(9) 1.1218(7) 0.1491(6) 0.052(2) Uani 1 1 d .
C20 C -0.0677(9) 1.0644(7) 0.1870(7) 0.057(2) Uani 1 1 d .
H20 H -0.1641 1.0628 0.1425 0.069 Uiso 1 1 calc R
C21 C -0.0602(10) 1.1261(7) 0.3073(7) 0.069(3) Uani 1 1 d .
H21A H -0.1314 1.0924 0.3278 0.104 Uiso 1 1 calc R
H21B H -0.0763 1.2008 0.3177 0.104 Uiso 1 1 calc R
H21C H 0.0319 1.1242 0.3525 0.104 Uiso 1 1 calc R
C22 C -0.1265(9) 0.8805(7) 0.1731(6) 0.052(2) Uani 1 1 d .
H22 H -0.2099 0.9058 0.1884 0.062 Uiso 1 1 calc R
C23 C -0.1116(9) 0.7694(7) 0.1576(7) 0.056(2) Uani 1 1 d .
C24 C -0.2299(9) 0.7026(8) 0.1520(7) 0.060(2) Uani 1 1 d .
H24 H -0.3118 0.7342 0.1632 0.073 Uiso 1 1 calc R
C25 C -0.2278(10) 0.5944(8) 0.1310(7) 0.067(3) Uani 1 1 d .
H25 H -0.3080 0.5523 0.1270 0.081 Uiso 1 1 calc R
C26 C -0.1041(10) 0.5445(7) 0.1149(7) 0.062(2) Uani 1 1 d .
H26 H -0.1024 0.4696 0.0992 0.074 Uiso 1 1 calc R
C27 C 0.0128(8) 0.6088(7) 0.1230(7) 0.056(2) Uani 1 1 d .
H27 H 0.0948 0.5762 0.1142 0.067 Uiso 1 1 calc R
C28 C 0.0150(9) 0.7226(7) 0.1441(6) 0.049(2) Uani 1 1 d .
C29 C 0.1532(18) 0.5147(14) 0.6261(16) 0.177(8) Uani 1 1 d .
H29A H 0.1945 0.5200 0.7008 0.265 Uiso 1 1 calc R
H29B H 0.1343 0.4390 0.5787 0.265 Uiso 1 1 calc R
H29C H 0.0661 0.5476 0.6217 0.265 Uiso 1 1 calc R

loop_
_atom_site_aniso_label
_atom_site_aniso_U_11
_atom_site_aniso_U_22
_atom_site_aniso_U_33
_atom_site_aniso_U_23
_atom_site_aniso_U_13
_atom_site_aniso_U_12
Cu1 0.0444(6) 0.0689(7) 0.0466(6) 0.0170(5) 0.0211(5) 0.0081(5)
Cu2 0.0376(6) 0.0679(7) 0.0473(6) 0.0143(5) 0.0197(5) 0.0099(5)
S1 0.0583(14) 0.0822(17) 0.0568(14) 0.0258(13) 0.0334(12) 0.0264(12)
O1 0.054(3) 0.063(3) 0.045(3) 0.014(3) 0.019(3) 0.000(3)
O2 0.027(3) 0.073(4) 0.055(3) 0.015(3) 0.023(3) 0.005(2)
O3 0.054(4) 0.084(4) 0.059(4) 0.029(3) 0.032(3) 0.019(3)
O4 0.051(3) 0.084(4) 0.053(3) 0.024(3) 0.030(3) 0.024(3)
O5 0.068(5) 0.156(7) 0.124(6) 0.086(5) 0.062(5) 0.036(4)
O6 0.138(7) 0.082(5) 0.080(5) -0.003(4) 0.040(5) 0.044(4)
O7 0.058(4) 0.116(5) 0.110(6) 0.033(4) 0.028(4) -0.012(4)
O8 0.149(8) 0.126(6) 0.071(5) 0.028(4) 0.038(5) 0.047(5)
O9 0.158(10) 0.258(13) 0.103(7) 0.081(8) 0.013(7) -0.044(9)
N1 0.041(4) 0.075(5) 0.047(4) 0.024(4) 0.013(3) 0.000(3)
N2 0.041(4) 0.069(5) 0.051(4) 0.016(4) 0.015(3) -0.002(3)
N3 0.034(4) 0.072(4) 0.037(4) 0.009(3) 0.016(3) 0.000(3)
N4 0.033(4) 0.070(5) 0.041(4) 0.008(3) 0.018(3) 0.008(3)
C1 0.058(6) 0.072(6) 0.064(6) 0.016(5) 0.030(5) -0.001(5)
C2 0.069(7) 0.058(6) 0.086(7) 0.018(5) 0.028(6) 0.014(5)
C3 0.071(7) 0.068(7) 0.105(9) 0.037(7) 0.030(7) 0.001(5)
C4 0.089(8) 0.075(7) 0.081(7) 0.027(6) 0.028(6) -0.013(6)
C5 0.055(6) 0.055(6) 0.055(5) 0.015(4) 0.005(5) -0.005(4)
C6 0.051(5) 0.073(6) 0.046(5) 0.023(4) 0.018(4) 0.003(4)
C7 0.072(7) 0.083(7) 0.067(6) 0.022(5) 0.023(5) -0.004(5)
C8 0.049(5) 0.073(6) 0.049(5) 0.015(5) 0.022(4) -0.006(4)
C9 0.043(5) 0.076(6) 0.038(4) 0.010(4) 0.015(4) -0.003(4)
C10 0.072(7) 0.079(7) 0.053(6) 0.009(5) 0.027(5) 0.003(5)
C11 0.081(8) 0.081(8) 0.061(6) 0.001(6) 0.021(6) 0.011(6)
C12 0.061(6) 0.062(6) 0.075(7) 0.012(5) 0.024(5) 0.000(4)
C13 0.055(6) 0.068(6) 0.052(5) 0.011(5) 0.004(4) -0.003(4)
C14 0.041(5) 0.063(6) 0.043(5) 0.009(4) 0.011(4) 0.001(4)
C15 0.045(5) 0.075(6) 0.040(4) 0.013(4) 0.014(4) 0.018(4)
C16 0.062(6) 0.074(6) 0.054(5) 0.021(5) 0.024(5) 0.012(5)
C17 0.086(7) 0.047(5) 0.066(6) 0.021(4) 0.016(6) 0.005(5)
C18 0.057(6) 0.058(6) 0.069(6) 0.020(5) 0.026(5) 0.016(4)
C19 0.046(5) 0.067(6) 0.040(4) 0.011(4) 0.018(4) 0.005(4)
C20 0.039(5) 0.075(6) 0.051(5) 0.013(4) 0.012(4) 0.014(4)
C21 0.067(6) 0.085(6) 0.057(5) 0.009(5) 0.039(5) 0.009(5)
C22 0.038(5) 0.076(6) 0.042(4) 0.016(4) 0.019(4) 0.019(4)
C23 0.042(5) 0.077(6) 0.055(5) 0.023(4) 0.026(4) 0.011(4)
C24 0.042(5) 0.077(7) 0.068(6) 0.026(5) 0.025(5) 0.003(5)
C25 0.046(5) 0.091(7) 0.072(6) 0.029(5) 0.031(5) -0.002(5)
C26 0.057(6) 0.065(6) 0.060(6) 0.018(4) 0.016(5) 0.004(5)
C27 0.034(5) 0.073(6) 0.060(5) 0.015(4) 0.023(4) 0.004(4)
C28 0.043(5) 0.067(6) 0.034(4) 0.011(4) 0.016(4) 0.011(4)
C29 0.149(16) 0.192(16) 0.26(2) 0.140(16) 0.094(16) 0.010(12)

loop_
_atom_type_symbol
_atom_type_description
_atom_type_scat_dispersion_real
_atom_type_scat_dispersion_imag
_atom_type_scat_source
C C 0.0033 0.0016 'International Tables Vol C Tables 4.2.6.8 and 6.1.1.4'
H H 0.0000 0.0000 'International Tables Vol C Tables 4.2.6.8 and 6.1.1.4'
N N 0.0061 0.0033 'International Tables Vol C Tables 4.2.6.8 and 6.1.1.4'
O O 0.0106 0.0060 'International Tables Vol C Tables 4.2.6.8 and 6.1.1.4'
Cu Cu 0.3201 1.2651 'International Tables Vol C Tables 4.2.6.8 and 6.1.1.4'
S S 0.1246 0.1234 'International Tables Vol C Tables 4.2.6.8 and 6.1.1.4'

loop_
_geom_angle_atom_site_label_1
_geom_angle_atom_site_label_2
_geom_angle_atom_site_label_3
_geom_angle
O1 Cu1 N2 93.0(3)
O1 Cu1 O3 90.5(2)
N2 Cu1 O3 166.1(3)
O1 Cu1 N1 173.2(2)
N2 Cu1 N1 82.6(3)
O3 Cu1 N1 92.6(3)
O1 Cu1 O2 89.4(2)
N2 Cu1 O2 104.7(2)
O3 Cu1 O2 88.8(2)
N1 Cu1 O2 96.8(2)
O2 Cu2 N4 93.3(3)
O2 Cu2 O4 92.9(2)
N4 Cu2 O4 162.4(2)
O2 Cu2 N3 174.4(2)
N4 Cu2 N3 82.5(3)
O4 Cu2 N3 92.2(2)
O6 S1 O5 112.3(5)
O6 S1 O3 110.2(4)
O5 S1 O3 108.0(4)
O6 S1 O4 110.6(4)
O5 S1 O4 106.3(4)
O3 S1 O4 109.4(3)
C14 O1 Cu1 127.5(5)
C28 O2 Cu2 125.7(5)
C28 O2 Cu1 126.9(5)
Cu2 O2 Cu1 95.4(2)
S1 O3 Cu1 134.0(4)
S1 O4 Cu2 133.1(4)
C5 N1 C1 115.7(7)
C5 N1 Cu1 116.4(6)
C1 N1 Cu1 127.4(6)
C8 N2 C6 118.0(7)
C8 N2 Cu1 126.3(6)
C6 N2 Cu1 115.5(5)
C19 N3 C15 115.8(7)
C19 N3 Cu2 117.8(6)
C15 N3 Cu2 126.4(6)
C22 N4 C20 119.6(7)
C22 N4 Cu2 124.5(6)
C20 N4 Cu2 115.7(5)
C2 C1 N1 124.4(9)
C1 C2 C3 118.6(9)
C2 C3 C4 119.3(10)
C5 C4 C3 119.5(10)
N1 C5 C4 122.5(8)
N1 C5 C6 115.0(7)
C4 C5 C6 122.5(9)
N2 C6 C5 108.6(7)
N2 C6 C7 110.9(7)
C5 C6 C7 111.4(7)
N2 C8 C9 125.4(8)
C14 C9 C10 118.3(8)
C14 C9 C8 124.6(7)
C10 C9 C8 117.1(8)
C11 C10 C9 122.6(9)
C10 C11 C12 119.1(9)
C13 C12 C11 120.5(9)
C12 C13 C14 121.8(9)
O1 C14 C9 122.6(8)
O1 C14 C13 119.7(8)
C9 C14 C13 117.7(7)
N3 C15 C16 124.3(8)
C15 C16 C17 117.8(8)
C18 C17 C16 119.4(8)
C17 C18 C19 119.4(8)
N3 C19 C18 123.2(8)
N3 C19 C20 113.8(7)
C18 C19 C20 123.0(8)
N4 C20 C21 111.4(7)
N4 C20 C19 109.3(6)
C21 C20 C19 110.7(7)
N4 C22 C23 126.5(8)
C24 C23 C22 117.9(8)
C24 C23 C28 119.4(8)
C22 C23 C28 122.7(8)
C25 C24 C23 121.8(8)
C24 C25 C26 120.3(8)
C27 C26 C25 118.5(8)
C26 C27 C28 123.1(8)
O2 C28 C27 119.4(7)
O2 C28 C23 123.7(8)
C27 C28 C23 116.8(8)

loop_
_geom_bond_atom_site_label_1
_geom_bond_atom_site_label_2
_geom_bond_distance
Cu1 O1 1.925(5)
Cu1 N2 1.935(7)
Cu1 O3 1.946(5)
Cu1 N1 1.960(7)
Cu1 O2 2.308(5)
Cu2 O2 1.882(5)
Cu2 N4 1.941(6)
Cu2 O4 1.955(5)
Cu2 N3 1.957(7)
S1 O6 1.430(7)
S1 O5 1.436(7)
S1 O3 1.488(6)
S1 O4 1.495(6)
O1 C14 1.349(9)
O2 C28 1.337(9)
O9 C29 1.318(13)
N1 C5 1.346(10)
N1 C1 1.372(10)
N2 C8 1.289(9)
N2 C6 1.466(10)
N3 C19 1.356(10)
N3 C15 1.357(10)
N4 C22 1.291(10)
N4 C20 1.477(10)
C1 C2 1.354(12)
C2 C3 1.359(13)
C3 C4 1.382(13)
C4 C5 1.375(12)
C5 C6 1.508(11)
C6 C7 1.520(11)
C8 C9 1.433(11)
C9 C14 1.402(11)
C9 C10 1.424(11)
C10 C11 1.346(12)
C11 C12 1.378(13)
C12 C13 1.377(11)
C13 C14 1.406(11)
C15 C16 1.359(11)
C16 C17 1.398(12)
C17 C18 1.357(12)
C18 C19 1.369(11)
C19 C20 1.522(11)
C20 C21 1.518(11)
C22 C23 1.410(11)
C23 C24 1.408(11)
C23 C28 1.417(11)
C24 C25 1.346(11)
C25 C26 1.414(12)
C26 C27 1.367(11)
C27 C28 1.413(11)
